data_4345125
loop_
_publ_author_name
'Vonci, Michele'
'Giansiracusa, Marcus J.'
'Van den Heuvel, Willem'
'Gable, Robert W.'
'Moubaraki, Boujemaa'
'Murray, Keith S.'
'Yu, Dehong'
'Mole, Richard A.'
'Soncini, Alessandro'
'Boskovic, Colette'

_publ_section_title
;
 Magnetic Excitations in Polyoxotungstate-Supported Lanthanoid
 Single-Molecule Magnets: An Inelastic Neutron Scattering and ab Initio
 Study.
;
_journal_issue 1
_journal_name_full 'Inorganic chemistry'
_journal_page_first 378
_journal_page_last 394
_journal_paper_doi 10.1021/acs.inorgchem.6b02312
_journal_volume 56
_journal_year 2017
_chemical_formula_moiety 'Er Na9 O68 W10, 3(O)'
_chemical_formula_sum 'Er H70 Na9 O71 W10'
_chemical_formula_weight 3419.23
_space_group_crystal_system triclinic
_space_group_IT_number 2
_space_group_name_Hall '-P 1'
_space_group_name_H-M_alt 'P -1'
_symmetry_space_group_name_Hall '-P 1'
_symmetry_space_group_name_H-M 'P -1'
_audit_creation_date 2016-01-14
_audit_creation_method
;
Olex2 1.2
(compiled 2015.09.30 svn.r3233 for OlexSys, GUI svn.r5103)
;
_cell_angle_alpha 82.785(3)
_cell_angle_beta 74.592(4)
_cell_angle_gamma 88.803(3)
_cell_formula_units_Z 2
_cell_length_a 12.7088(5)
_cell_length_b 13.0573(4)
_cell_length_c 20.4641(9)
_cell_measurement_reflns_used 7654
_cell_measurement_temperature 90.00(10)
_cell_measurement_theta_max 74.8270
_cell_measurement_theta_min 3.4080
_cell_volume 3247.6(2)
_computing_cell_refinement
;
CrysAlisPro, Agilent Technologies,
Version 1.171.37.34 (release 22-05-2014 CrysAlis171 .NET)
(compiled May 22 2014,16:03:01)
;
_computing_data_collection
;
CrysAlisPro, Agilent Technologies,
Version 1.171.37.34 (release 22-05-2014 CrysAlis171 .NET)
(compiled May 22 2014,16:03:01)
;
_computing_data_reduction
;
CrysAlisPro, Agilent Technologies,
Version 1.171.37.34 (release 22-05-2014 CrysAlis171 .NET)
(compiled May 22 2014,16:03:01)
;
_computing_molecular_graphics 'Olex2 (Dolomanov et al., 2009)'
_computing_publication_material 'Olex2 (Dolomanov et al., 2009)'
_computing_structure_refinement 'ShelXL (Sheldrick, 2015)'
_computing_structure_solution 'ShelXT (Sheldrick, 2015)'
_diffrn_ambient_environment air
_diffrn_ambient_temperature 90.00(10)
_diffrn_detector 'CCD plate'
_diffrn_detector_area_resol_mean 10.2273
_diffrn_detector_type Atlas
_diffrn_measured_fraction_theta_full 1.000
_diffrn_measured_fraction_theta_max 0.971
_diffrn_measurement_details
;
#__ type_ start__ end____ width___ exp.time_
  1 omega  -28.00   37.00   1.0000    2.0000
omega____ theta____ kappa____ phi______ frames
    -      -38.3407   57.0000  -30.0000 65

#__ type_ start__ end____ width___ exp.time_
  2 omega  -45.00   26.00   1.0000    2.0000
omega____ theta____ kappa____ phi______ frames
    -      -38.3407   37.0000   60.0000 71

#__ type_ start__ end____ width___ exp.time_
  3 omega  -47.00   20.00   1.0000    2.0000
omega____ theta____ kappa____ phi______ frames
    -      -38.3407   57.0000 -150.0000 67

#__ type_ start__ end____ width___ exp.time_
  4 omega  -94.00   -4.00   1.0000    2.0000
omega____ theta____ kappa____ phi______ frames
    -      -38.3407  125.0000 -150.0000 90

#__ type_ start__ end____ width___ exp.time_
  5 omega  -48.00   41.00   1.0000    2.0000
omega____ theta____ kappa____ phi______ frames
    -      -38.3407   37.0000  120.0000 89

#__ type_ start__ end____ width___ exp.time_
  6 omega   50.00   77.00   1.0000    2.0000
omega____ theta____ kappa____ phi______ frames
    -       38.3407 -125.0000   60.0000 27

#__ type_ start__ end____ width___ exp.time_
  7 omega   36.00   91.00   1.0000    7.5000
omega____ theta____ kappa____ phi______ frames
    -      111.4249  -30.0000  -60.0000 55

#__ type_ start__ end____ width___ exp.time_
  8 omega   60.00  109.00   1.0000    7.5000
omega____ theta____ kappa____ phi______ frames
    -      111.4249  -94.0000  -90.0000 49

#__ type_ start__ end____ width___ exp.time_
  9 omega   49.00  113.00   1.0000    7.5000
omega____ theta____ kappa____ phi______ frames
    -      111.4249 -111.0000 -150.0000 64

#__ type_ start__ end____ width___ exp.time_
 10 omega   37.00   94.00   1.0000    7.5000
omega____ theta____ kappa____ phi______ frames
    -      111.4249  -45.0000 -180.0000 57

#__ type_ start__ end____ width___ exp.time_
 11 omega   35.00   95.00   1.0000    7.5000
omega____ theta____ kappa____ phi______ frames
    -      111.4249  -45.0000 -120.0000 60

#__ type_ start__ end____ width___ exp.time_
 12 omega   31.00  133.00   1.0000    7.5000
omega____ theta____ kappa____ phi______ frames
    -      111.4249  -77.0000  -30.0000 102

#__ type_ start__ end____ width___ exp.time_
 13 omega   86.00  115.00   1.0000    7.5000
omega____ theta____ kappa____ phi______ frames
    -      111.4249 -111.0000   60.0000 29

#__ type_ start__ end____ width___ exp.time_
 14 omega   71.00  104.00   1.0000    7.5000
omega____ theta____ kappa____ phi______ frames
    -      111.4249  -95.0000  103.0000 33

#__ type_ start__ end____ width___ exp.time_
 15 omega   40.00   98.00   1.0000    7.5000
omega____ theta____ kappa____ phi______ frames
    -      111.4249  -45.0000   60.0000 58

#__ type_ start__ end____ width___ exp.time_
 16 omega   31.00   62.00   1.0000    7.5000
omega____ theta____ kappa____ phi______ frames
    -      111.4249 -111.0000   90.0000 31

#__ type_ start__ end____ width___ exp.time_
 17 omega   34.00   61.00   1.0000    7.5000
omega____ theta____ kappa____ phi______ frames
    -      111.4249 -111.0000   60.0000 27

#__ type_ start__ end____ width___ exp.time_
 18 omega   30.00   56.00   1.0000    7.5000
omega____ theta____ kappa____ phi______ frames
    -      111.4249  -95.0000  103.0000 26

#__ type_ start__ end____ width___ exp.time_
 19 omega   30.00   84.00   1.0000    7.5000
omega____ theta____ kappa____ phi______ frames
    -      111.4249  -30.0000  120.0000 54

#__ type_ start__ end____ width___ exp.time_
 20 omega   21.00  172.00   1.0000    7.5000
omega____ theta____ kappa____ phi______ frames
    -      111.4249    0.0000  -30.0000 151

#__ type_ start__ end____ width___ exp.time_
 21 omega  142.00  167.00   1.0000    7.5000
omega____ theta____ kappa____ phi______ frames
    -      111.4249  111.0000    0.0000 25

#__ type_ start__ end____ width___ exp.time_
 22 omega   60.00   85.00   1.0000    7.5000
omega____ theta____ kappa____ phi______ frames
    -      111.4249  178.0000  -90.0000 25

#__ type_ start__ end____ width___ exp.time_
 23 omega   30.00   86.00   1.0000    2.0000
omega____ theta____ kappa____ phi______ frames
    -       38.3407 -125.0000 -180.0000 56
;
_diffrn_measurement_device 'four-circle diffractometer'
_diffrn_measurement_device_type 'SuperNova, Dual, Cu at zero, Atlas'
_diffrn_measurement_method '\w scans'
_diffrn_orient_matrix_UB_11 -0.0299788000
_diffrn_orient_matrix_UB_12 0.0008231000
_diffrn_orient_matrix_UB_13 -0.0682261000
_diffrn_orient_matrix_UB_21 -0.1027100000
_diffrn_orient_matrix_UB_22 0.0628214000
_diffrn_orient_matrix_UB_23 0.0274273000
_diffrn_orient_matrix_UB_31 0.0660689000
_diffrn_orient_matrix_UB_32 0.1009887000
_diffrn_orient_matrix_UB_33 -0.0280490000
_diffrn_radiation_monochromator mirror
_diffrn_radiation_probe x-ray
_diffrn_radiation_type CuK\a
_diffrn_radiation_wavelength 1.54184
_diffrn_reflns_av_R_equivalents 0.0486
_diffrn_reflns_av_unetI/netI 0.0746
_diffrn_reflns_Laue_measured_fraction_full 1.000
_diffrn_reflns_Laue_measured_fraction_max 0.971
_diffrn_reflns_limit_h_max 15
_diffrn_reflns_limit_h_min -15
_diffrn_reflns_limit_k_max 16
_diffrn_reflns_limit_k_min -7
_diffrn_reflns_limit_l_max 25
_diffrn_reflns_limit_l_min -25
_diffrn_reflns_number 22424
_diffrn_reflns_point_group_measured_fraction_full 1.000
_diffrn_reflns_point_group_measured_fraction_max 0.971
_diffrn_reflns_theta_full 67.684
_diffrn_reflns_theta_max 75.040
_diffrn_reflns_theta_min 3.412
_diffrn_source 'sealed X-ray tube'
_diffrn_source_type 'SuperNova (Cu) X-ray Source'
_exptl_absorpt_coefficient_mu 35.817
_exptl_absorpt_correction_T_max 0.797
_exptl_absorpt_correction_T_min 0.129
_exptl_absorpt_correction_type gaussian
_exptl_absorpt_process_details
;
CrysAlisPro, Agilent Technologies,
Version 1.171.37.34 (release 22-05-2014 CrysAlis171 .NET)
(compiled May 22 2014,16:03:01)
Numerical absorption correction based on gaussian integration over
            a multifaceted crystal model
Empirical absorption correction using spherical harmonics,
 implemented in SCALE3 ABSPACK scaling algorithm.
;
_exptl_crystal_density_diffrn 3.497
_exptl_crystal_description
;
;
_exptl_crystal_F_000 3090
_exptl_crystal_size_max 0.1801
_exptl_crystal_size_mid 0.0487
_exptl_crystal_size_min 0.0064
_refine_diff_density_max 1.752
_refine_diff_density_min -2.298
_refine_diff_density_rms 0.318
_refine_ls_extinction_method none
_refine_ls_goodness_of_fit_ref 1.073
_refine_ls_hydrogen_treatment undef
_refine_ls_matrix_type full
_refine_ls_number_parameters 820
_refine_ls_number_reflns 12978
_refine_ls_number_restraints 6
_refine_ls_restrained_S_all 1.072
_refine_ls_R_factor_all 0.0517
_refine_ls_R_factor_gt 0.0364
_refine_ls_shift/su_max 0.001
_refine_ls_shift/su_mean 0.000
_refine_ls_structure_factor_coef Fsqd
_refine_ls_weighting_details 'w=1/[\s^2^(Fo^2^)+(0.0358P)^2^] where P=(Fo^2^+2Fc^2^)/3'
_refine_ls_weighting_scheme calc
_refine_ls_wR_factor_gt 0.0951
_refine_ls_wR_factor_ref 0.1020
_reflns_Friedel_coverage 0.000
_reflns_number_gt 10486
_reflns_number_total 12978
_reflns_threshold_expression 'I > 2\s(I)'
_cod_data_source_file ic6b02312_si_002.cif
_cod_data_source_block ErW10a
_cod_database_code 4345125
_chemical_oxdiff_formula 'Er1 W10 O71 Na9 H70'
_chemical_oxdiff_usercomment
;
;
_shelx_space_group_comment
;
The symmetry employed for this shelxl refinement is uniquely defined
by the following loop, which should always be used as a source of
symmetry information in preference to the above space-group names.
They are only intended as comments.
;
_reflns_odcompleteness_completeness 99.98
_reflns_odcompleteness_iscentric 1
_reflns_odcompleteness_theta 66.97
_olex2_refinement_description
;
1. Uiso/Uaniso restraints and constraints
Uanis(O6) \\sim Ueq: with sigma of 0.001 and sigma for terminal atoms of 0.024
;
_shelx_shelxl_version_number 2014/7

loop_
_space_group_symop_operation_xyz
'x, y, z'
'-x, -y, -z'

loop_
_atom_site_label
_atom_site_type_symbol
_atom_site_fract_x
_atom_site_fract_y
_atom_site_fract_z
_atom_site_U_iso_or_equiv
_atom_site_adp_type
_atom_site_occupancy
_atom_site_site_symmetry_order
_atom_site_calc_flag
_atom_site_refinement_flags_adp
W9 W 1.12271(4) 0.22763(3) 0.61931(2) 0.01223(10) Uani 1 1 d .
W8 W 0.94949(4) 0.03475(3) 0.68024(2) 0.01222(10) Uani 1 1 d .
W2 W 0.73690(4) 0.43888(4) 0.90316(2) 0.01227(10) Uani 1 1 d .
W6 W 1.16657(4) 0.22271(3) 0.76996(2) 0.01217(10) Uani 1 1 d .
W5 W 0.82257(4) 0.56791(3) 0.75060(2) 0.01227(10) Uani 1 1 d .
W4 W 0.66276(4) 0.43005(4) 0.69325(2) 0.01231(10) Uani 1 1 d .
W3 W 0.57580(4) 0.30160(3) 0.84396(2) 0.01213(10) Uani 1 1 d .
W7 W 0.99295(4) 0.03110(3) 0.82960(2) 0.01246(10) Uani 1 1 d .
W1 W 0.55706(4) 0.55684(4) 0.82789(2) 0.01279(10) Uani 1 1 d .
W10 W 1.20237(4) 0.00865(3) 0.69391(2) 0.01253(10) Uani 1 1 d .
Er1 Er 0.87640(5) 0.28150(5) 0.76312(3) 0.01229(12) Uani 1 1 d .
Na6 Na 0.1863(4) 0.6022(3) 0.7675(2) 0.0171(8) Uani 1 1 d .
Na4 Na 0.2959(4) 0.2175(3) 0.9894(2) 0.0202(9) Uani 1 1 d .
Na2 Na 0.5592(4) -0.0487(3) 0.7928(2) 0.0175(8) Uani 1 1 d .
Na1 Na 0.6999(4) -0.0697(4) 0.6211(2) 0.0212(9) Uani 1 1 d .
Na8 Na 0.4689(4) 0.7058(4) 0.4367(2) 0.0206(9) Uani 1 1 d .
Na9 Na 0.0657(4) 0.6031(3) 0.5094(2) 0.0199(9) Uani 1 1 d .
Na3 Na 0.3195(4) -0.0461(3) 0.9385(2) 0.0193(9) Uani 1 1 d .
Na5 Na 0.1336(4) 0.5099(3) 0.9419(2) 0.0176(8) Uani 1 1 d .
Na7 Na 0.2473(4) 0.6355(3) 0.5875(2) 0.0190(9) Uani 1 1 d .
O2 O 0.6134(6) 0.5391(5) 0.9053(4) 0.0153(15) Uani 1 1 d .
O34 O 1.0905(7) -0.0440(6) 0.6634(4) 0.0167(15) Uani 1 1 d .
O25 O 1.1025(6) 0.1206(5) 0.8464(4) 0.0128(14) Uani 1 1 d .
O29 O 1.0292(7) 0.1260(6) 0.5992(3) 0.0153(15) Uani 1 1 d .
O35 O 1.2297(7) 0.1098(5) 0.6135(4) 0.0155(15) Uani 1 1 d .
O32 O 1.2673(6) 0.1061(5) 0.7348(4) 0.0136(14) Uani 1 1 d .
O3 O 0.4817(6) 0.4293(5) 0.8598(3) 0.0120(13) Uani 1 1 d .
O51 O 0.4298(7) 0.2979(6) 1.0244(4) 0.0190(16) Uani 1 1 d .
O9 O 0.6212(6) 0.3360(5) 0.9233(3) 0.0110(13) Uani 1 1 d .
O13 O 0.7642(6) 0.5471(5) 0.6721(4) 0.0137(14) Uani 1 1 d .
O7 O 0.8237(6) 0.5549(5) 0.8463(4) 0.0137(14) Uani 1 1 d .
O11 O 0.5590(6) 0.3297(5) 0.7517(4) 0.0137(14) Uani 1 1 d .
O46 O 0.3960(6) 0.0515(6) 0.8286(4) 0.0159(15) Uani 1 1 d .
O5 O 0.6821(6) 0.6424(5) 0.7818(4) 0.0135(14) Uani 1 1 d .
O33 O 1.1261(7) -0.0491(6) 0.7841(4) 0.0163(15) Uani 1 1 d .
O22 O 1.0076(7) 0.3026(6) 0.6561(4) 0.0174(15) Uani 1 1 d .
O27 O 0.9228(6) -0.0363(5) 0.7722(3) 0.0125(14) Uani 1 1 d .
O15 O 0.8364(6) 0.3466(6) 0.8682(4) 0.0152(14) Uani 1 1 d .
O63 O 0.1461(6) 0.7409(6) 0.4298(4) 0.0160(15) Uani 1 1 d .
O49 O 0.1857(7) 0.0912(6) 0.9613(4) 0.0198(16) Uani 1 1 d .
O62 O -0.0466(7) 0.4794(6) 0.5818(4) 0.0163(15) Uani 1 1 d .
O12 O 0.6297(7) 0.4307(6) 0.6163(4) 0.0181(16) Uani 1 1 d .
O4 O 0.5531(6) 0.5327(6) 0.7361(4) 0.0177(15) Uani 1 1 d .
O24 O 1.2584(7) 0.2845(6) 0.8013(4) 0.0208(17) Uani 1 1 d .
O40 O 0.6483(7) 0.0676(6) 0.6906(4) 0.0185(15) Uani 1 1 d .
O19 O 1.0467(6) 0.3011(6) 0.7865(4) 0.0155(15) Uani 1 1 d .
O28 O 0.8779(6) -0.0412(6) 0.6418(4) 0.0173(15) Uani 1 1 d .
O6 O 0.6910(6) 0.4416(5) 0.7986(3) 0.0098(13) Uani 1 1 d U
O8 O 0.7592(6) 0.4494(6) 0.9809(4) 0.0167(15) Uani 1 1 d .
O16 O 0.6955(6) 0.2266(6) 0.8170(4) 0.0143(14) Uani 1 1 d .
O18 O 0.9129(6) 0.4611(5) 0.7357(4) 0.0126(14) Uani 1 1 d .
O21 O 0.8572(7) 0.1365(6) 0.7079(4) 0.0158(15) Uani 1 1 d .
O14 O 0.9062(7) 0.6771(6) 0.7159(4) 0.0179(15) Uani 1 1 d .
O30 O 1.1786(7) 0.2978(6) 0.5386(4) 0.0166(15) Uani 1 1 d .
O56 O 0.3421(7) 0.4811(6) 0.7401(4) 0.0196(16) Uani 1 1 d .
O26 O 0.9550(6) -0.0492(6) 0.9065(4) 0.0158(15) Uani 1 1 d .
O68 O 0.5204(6) 0.7985(6) 0.3235(4) 0.0162(15) Uani 1 1 d .
O55 O 0.2321(6) 0.6479(6) 0.8637(4) 0.0170(15) Uani 1 1 d .
O53 O 0.0211(7) 0.3814(6) 1.0216(4) 0.0218(17) Uani 1 1 d .
O54 O 0.0526(7) 0.4853(6) 0.8476(4) 0.0178(15) Uani 1 1 d .
O60 O 0.2269(7) 0.5166(6) 0.5106(4) 0.0206(16) Uani 1 1 d .
O52 O 0.2653(7) 0.3726(6) 0.9184(4) 0.0189(16) Uani 1 1 d .
O65 O 0.3013(7) 0.7798(6) 0.4907(4) 0.0201(16) Uani 1 1 d .
O41 O 0.6995(7) -0.1550(6) 0.7383(4) 0.0220(17) Uani 1 1 d .
O39 O 0.7344(7) -0.2450(6) 0.5939(4) 0.0226(17) Uani 1 1 d .
O45 O 0.1858(8) -0.1525(6) 0.9077(5) 0.0260(18) Uani 1 1 d .
O47 O 0.2736(7) -0.1479(6) 1.0396(4) 0.0222(17) Uani 1 1 d .
O44 O 0.6857(7) 0.0127(6) 0.8465(4) 0.0201(16) Uani 1 1 d .
O36 O 1.3099(6) -0.0787(6) 0.6718(4) 0.0146(14) Uani 1 1 d .
O48 O 0.3919(8) 0.0592(6) 1.0113(4) 0.0253(18) Uani 1 1 d .
O64 O 0.4412(7) 0.5996(6) 0.5414(4) 0.0231(17) Uani 1 1 d .
O43 O 0.4716(7) -0.1592(6) 0.8977(4) 0.0221(17) Uani 1 1 d .
O57 O 0.0552(7) 0.7407(6) 0.7838(5) 0.0232(17) Uani 1 1 d .
O50 O 0.1636(7) 0.2628(6) 1.0913(4) 0.0233(17) Uani 1 1 d .
O17 O 0.7720(6) 0.3404(5) 0.6872(4) 0.0110(13) Uani 1 1 d .
O67 O 0.6136(7) 0.5963(6) 0.3887(4) 0.0218(17) Uani 1 1 d .
O58 O 0.2976(7) 0.7094(6) 0.6734(4) 0.0184(16) Uani 1 1 d .
O59 O 0.1377(7) 0.5089(6) 0.6796(4) 0.0181(15) Uani 1 1 d .
O61 O 0.0727(6) 0.7042(6) 0.5928(4) 0.0180(15) Uani 1 1 d .
O23 O 1.2095(6) 0.2807(6) 0.6737(4) 0.0151(14) Uani 1 1 d .
O20 O 0.8966(7) 0.1334(6) 0.8384(4) 0.0157(15) Uani 1 1 d .
O10 O 0.4723(7) 0.2119(6) 0.8824(4) 0.0178(15) Uani 1 1 d .
O37 O 0.5311(7) -0.0508(6) 0.5867(4) 0.0212(16) Uani 1 1 d .
O38 O 0.7784(7) 0.0044(7) 0.5020(4) 0.0239(17) Uani 1 1 d .
O31 O 1.0688(6) 0.1225(5) 0.7224(4) 0.0141(14) Uani 1 1 d .
O66 O 0.5537(7) 0.8551(7) 0.4640(4) 0.0260(18) Uani 1 1 d .
O42 O 0.4494(9) -0.1536(7) 0.7533(6) 0.034(2) Uani 1 1 d .
O1 O 0.4554(6) 0.6486(6) 0.8463(4) 0.0178(15) Uani 1 1 d .
O69 O 0.9822(7) 0.1120(6) 0.4731(4) 0.0217(17) Uani 1 1 d .
O71 O 0.9553(7) 0.2367(7) 0.9550(4) 0.0246(18) Uani 1 1 d .
O70 O 0.5197(8) 0.6830(7) 0.6413(5) 0.033(2) Uani 1 1 d .

loop_
_atom_site_aniso_label
_atom_site_aniso_U_11
_atom_site_aniso_U_22
_atom_site_aniso_U_33
_atom_site_aniso_U_23
_atom_site_aniso_U_13
_atom_site_aniso_U_12
W9 0.0122(2) 0.0129(2) 0.01108(19) -0.00151(16) -0.00208(16) -0.00037(17)
W8 0.0122(2) 0.0124(2) 0.0122(2) -0.00208(16) -0.00319(16) -0.00048(17)
W2 0.0120(2) 0.0134(2) 0.01144(19) -0.00199(16) -0.00283(16) -0.00034(17)
W6 0.0120(2) 0.0123(2) 0.0125(2) -0.00188(16) -0.00362(16) -0.00047(17)
W5 0.0121(2) 0.0117(2) 0.0128(2) -0.00126(16) -0.00322(17) -0.00038(17)
W4 0.0119(2) 0.0136(2) 0.01147(19) -0.00105(16) -0.00338(17) -0.00050(17)
W3 0.0121(2) 0.0125(2) 0.01154(19) -0.00157(16) -0.00251(16) -0.00098(16)
W7 0.0124(2) 0.0127(2) 0.01179(19) -0.00070(16) -0.00275(17) -0.00006(17)
W1 0.0117(2) 0.0129(2) 0.0137(2) -0.00252(16) -0.00292(17) 0.00047(17)
W10 0.0116(2) 0.0125(2) 0.0132(2) -0.00188(16) -0.00271(17) 0.00021(17)
Er1 0.0125(3) 0.0129(3) 0.0113(2) -0.0015(2) -0.0029(2) 0.0000(2)
Na6 0.017(2) 0.017(2) 0.0168(19) -0.0024(16) -0.0036(17) -0.0015(16)
Na4 0.022(2) 0.020(2) 0.019(2) -0.0019(16) -0.0050(18) -0.0006(18)
Na2 0.017(2) 0.020(2) 0.0148(18) -0.0044(16) -0.0021(16) 0.0026(17)
Na1 0.022(2) 0.026(2) 0.017(2) -0.0055(17) -0.0078(18) 0.0022(18)
Na8 0.018(2) 0.024(2) 0.018(2) -0.0002(17) -0.0028(17) -0.0011(18)
Na9 0.025(2) 0.019(2) 0.0155(19) -0.0008(16) -0.0053(18) -0.0042(18)
Na3 0.020(2) 0.019(2) 0.018(2) 0.0015(16) -0.0061(17) 0.0018(17)
Na5 0.014(2) 0.020(2) 0.0180(19) -0.0019(16) -0.0031(16) -0.0032(17)
Na7 0.022(2) 0.020(2) 0.0161(19) -0.0048(16) -0.0051(17) -0.0033(17)
O2 0.017(4) 0.012(3) 0.013(3) -0.001(3) 0.003(3) -0.003(3)
O34 0.018(4) 0.015(3) 0.017(3) -0.003(3) -0.005(3) 0.001(3)
O25 0.015(4) 0.013(3) 0.011(3) -0.001(3) -0.005(3) -0.003(3)
O29 0.022(4) 0.017(4) 0.006(3) 0.004(3) -0.003(3) -0.005(3)
O35 0.018(4) 0.011(3) 0.018(3) -0.001(3) -0.005(3) 0.001(3)
O32 0.010(3) 0.014(3) 0.016(3) -0.003(3) -0.003(3) 0.004(3)
O3 0.010(3) 0.016(3) 0.009(3) -0.005(3) 0.000(3) 0.006(3)
O51 0.017(4) 0.021(4) 0.020(4) -0.007(3) -0.004(3) -0.001(3)
O9 0.010(3) 0.011(3) 0.010(3) -0.002(2) 0.001(3) -0.004(3)
O13 0.012(4) 0.008(3) 0.020(3) 0.000(3) -0.002(3) -0.004(3)
O7 0.016(4) 0.007(3) 0.017(3) -0.002(3) -0.002(3) -0.002(3)
O11 0.011(3) 0.014(3) 0.015(3) 0.003(3) -0.003(3) -0.002(3)
O46 0.017(4) 0.013(3) 0.018(3) 0.000(3) -0.005(3) 0.003(3)
O5 0.012(4) 0.009(3) 0.019(3) -0.003(3) -0.003(3) 0.001(3)
O33 0.016(4) 0.019(4) 0.012(3) 0.000(3) -0.002(3) 0.000(3)
O22 0.019(4) 0.020(4) 0.013(3) 0.003(3) -0.007(3) -0.005(3)
O27 0.014(4) 0.012(3) 0.009(3) 0.003(3) -0.001(3) -0.006(3)
O15 0.016(4) 0.019(4) 0.011(3) -0.003(3) -0.004(3) -0.003(3)
O63 0.012(4) 0.025(4) 0.012(3) -0.004(3) -0.004(3) 0.001(3)
O49 0.020(4) 0.021(4) 0.021(4) 0.001(3) -0.011(3) -0.002(3)
O62 0.017(4) 0.016(3) 0.013(3) 0.004(3) -0.002(3) -0.001(3)
O12 0.022(4) 0.016(4) 0.014(3) 0.005(3) -0.003(3) -0.007(3)
O4 0.010(4) 0.017(4) 0.024(4) -0.002(3) -0.001(3) 0.002(3)
O24 0.029(5) 0.015(4) 0.022(4) 0.000(3) -0.012(3) -0.004(3)
O40 0.017(4) 0.013(3) 0.026(4) -0.003(3) -0.006(3) 0.001(3)
O19 0.018(4) 0.015(3) 0.015(3) 0.001(3) -0.008(3) -0.001(3)
O28 0.010(4) 0.022(4) 0.017(3) 0.000(3) 0.001(3) -0.001(3)
O6 0.0107(15) 0.0100(15) 0.0094(15) -0.0021(9) -0.0034(10) -0.0001(10)
O8 0.013(4) 0.015(3) 0.021(4) 0.000(3) -0.004(3) -0.003(3)
O16 0.015(4) 0.016(3) 0.011(3) -0.002(3) -0.001(3) -0.006(3)
O18 0.010(3) 0.010(3) 0.017(3) 0.000(3) -0.002(3) 0.000(3)
O21 0.020(4) 0.016(4) 0.015(3) 0.002(3) -0.012(3) -0.007(3)
O14 0.022(4) 0.018(4) 0.013(3) -0.001(3) -0.004(3) 0.000(3)
O30 0.022(4) 0.019(4) 0.007(3) 0.001(3) -0.001(3) -0.005(3)
O56 0.020(4) 0.016(4) 0.025(4) -0.001(3) -0.010(3) 0.001(3)
O26 0.014(4) 0.015(3) 0.014(3) 0.005(3) 0.001(3) -0.001(3)
O68 0.015(4) 0.017(4) 0.017(3) -0.003(3) -0.005(3) 0.001(3)
O55 0.009(4) 0.021(4) 0.021(4) -0.004(3) -0.005(3) -0.002(3)
O53 0.016(4) 0.022(4) 0.027(4) -0.007(3) -0.003(3) 0.000(3)
O54 0.017(4) 0.017(4) 0.022(4) -0.004(3) -0.007(3) -0.002(3)
O60 0.022(4) 0.021(4) 0.020(4) -0.001(3) -0.006(3) -0.002(3)
O52 0.019(4) 0.023(4) 0.015(3) -0.003(3) -0.004(3) 0.002(3)
O65 0.015(4) 0.022(4) 0.022(4) -0.003(3) -0.003(3) 0.000(3)
O41 0.021(4) 0.015(4) 0.027(4) 0.002(3) -0.003(3) 0.001(3)
O39 0.022(4) 0.025(4) 0.019(4) -0.003(3) -0.004(3) 0.000(3)
O45 0.024(5) 0.023(4) 0.036(5) -0.009(4) -0.014(4) 0.008(3)
O47 0.028(5) 0.023(4) 0.013(3) -0.001(3) 0.000(3) 0.001(3)
O44 0.018(4) 0.014(4) 0.030(4) -0.003(3) -0.008(3) -0.004(3)
O36 0.009(3) 0.014(3) 0.021(3) -0.003(3) -0.004(3) -0.001(3)
O48 0.032(5) 0.020(4) 0.023(4) 0.002(3) -0.008(4) -0.007(4)
O64 0.028(5) 0.018(4) 0.023(4) 0.004(3) -0.009(4) -0.006(3)
O43 0.026(4) 0.014(4) 0.024(4) -0.005(3) -0.002(3) 0.000(3)
O57 0.022(4) 0.021(4) 0.031(4) -0.004(3) -0.014(4) -0.001(3)
O50 0.027(5) 0.023(4) 0.019(4) -0.004(3) -0.005(3) -0.007(3)
O17 0.010(3) 0.009(3) 0.014(3) -0.001(3) -0.004(3) -0.004(3)
O67 0.021(4) 0.020(4) 0.026(4) -0.003(3) -0.009(3) 0.001(3)
O58 0.021(4) 0.013(3) 0.017(3) -0.005(3) 0.002(3) -0.001(3)
O59 0.019(4) 0.018(4) 0.018(3) -0.003(3) -0.005(3) 0.001(3)
O61 0.013(4) 0.021(4) 0.017(3) -0.002(3) 0.001(3) 0.001(3)
O23 0.013(4) 0.014(3) 0.018(3) -0.001(3) -0.004(3) -0.004(3)
O20 0.017(4) 0.015(3) 0.015(3) 0.000(3) -0.004(3) -0.005(3)
O10 0.020(4) 0.016(4) 0.019(4) -0.002(3) -0.007(3) -0.006(3)
O37 0.015(4) 0.027(4) 0.019(4) -0.001(3) -0.001(3) -0.002(3)
O38 0.026(5) 0.028(4) 0.017(4) -0.003(3) -0.004(3) 0.002(4)
O31 0.013(4) 0.013(3) 0.020(4) -0.007(3) -0.009(3) 0.000(3)
O66 0.020(4) 0.035(5) 0.022(4) -0.005(3) -0.002(3) -0.003(4)
O42 0.044(6) 0.021(4) 0.049(6) -0.003(4) -0.034(5) 0.002(4)
O1 0.014(4) 0.017(4) 0.022(4) -0.001(3) -0.003(3) 0.002(3)
O69 0.024(4) 0.024(4) 0.017(4) -0.006(3) -0.004(3) 0.007(3)
O71 0.017(4) 0.034(5) 0.026(4) -0.017(4) -0.006(3) 0.000(3)
O70 0.020(5) 0.030(5) 0.045(6) 0.015(4) -0.010(4) 0.001(4)

loop_
_atom_type_symbol
_atom_type_description
_atom_type_scat_dispersion_real
_atom_type_scat_dispersion_imag
_atom_type_scat_source
Er Er -9.4367 3.9380 'International Tables Vol C Tables 4.2.6.8 and 6.1.1.4'
Na Na 0.1353 0.1239 'International Tables Vol C Tables 4.2.6.8 and 6.1.1.4'
O O 0.0492 0.0322 'International Tables Vol C Tables 4.2.6.8 and 6.1.1.4'
W W -5.4734 5.5774 'International Tables Vol C Tables 4.2.6.8 and 6.1.1.4'
H H 0.0000 0.0000 'International Tables Vol C Tables 4.2.6.8 and 6.1.1.4'

loop_
_exptl_crystal_face_index_h
_exptl_crystal_face_index_k
_exptl_crystal_face_index_l
_exptl_crystal_face_perp_dist
_exptl_oxdiff_crystal_face_indexfrac_h
_exptl_oxdiff_crystal_face_indexfrac_k
_exptl_oxdiff_crystal_face_indexfrac_l
_exptl_oxdiff_crystal_face_x
_exptl_oxdiff_crystal_face_y
_exptl_oxdiff_crystal_face_z
0 1 5 0.0032 0.0000 1.0000 5.0000 -0.3403 0.2000 -0.0393
0 -1 -5 0.0032 -0.0000 -1.0000 -5.0000 0.3403 -0.2000 0.0393
1 -8 3 0.0057 0.9036 -7.9338 3.0481 -0.2416 -0.5076 -0.8270
8 0 2 0.0584 8.1826 0.1000 1.8759 -0.3732 -0.7827 0.4981
-1 8 -3 0.0398 -1.3536 7.8827 -3.1349 0.2610 0.5482 0.7946
-8 -1 -1 0.1135 -8.0711 -1.1624 -1.4700 0.3413 0.7156 -0.6094

loop_
_geom_angle_atom_site_label_1
_geom_angle_atom_site_label_2
_geom_angle_atom_site_label_3
_geom_angle
_geom_angle_site_symmetry_1
_geom_angle_site_symmetry_3
O29 W9 O35 83.3(3) . .
O29 W9 O23 154.2(3) . .
O29 W9 O31 77.8(3) . .
O35 W9 O31 73.8(3) . .
O22 W9 O29 91.7(3) . .
O22 W9 O35 157.6(3) . .
O22 W9 O23 91.7(3) . .
O22 W9 O31 83.8(3) . .
O30 W9 O29 102.7(3) . .
O30 W9 O35 99.0(3) . .
O30 W9 O22 103.4(4) . .
O30 W9 O23 101.4(3) . .
O30 W9 O31 172.7(3) . .
O23 W9 O35 83.8(3) . .
O23 W9 O31 77.1(3) . .
O34 W8 O31 73.0(3) . .
O29 W8 O34 83.3(3) . .
O29 W8 O31 77.5(3) . .
O27 W8 O34 84.2(3) . .
O27 W8 O29 155.7(3) . .
O27 W8 O31 79.0(3) . .
O28 W8 O34 98.2(3) . .
O28 W8 O29 99.5(3) . .
O28 W8 O27 102.9(3) . .
O28 W8 O21 104.6(3) . .
O28 W8 O31 170.9(3) . .
O21 W8 O34 157.1(3) . .
O21 W8 O29 91.1(3) . .
O21 W8 O27 92.4(3) . .
O21 W8 O31 84.1(3) . .
O2 W2 O6 73.1(3) . .
O9 W2 O2 83.5(3) . .
O9 W2 O7 152.7(3) . .
O9 W2 O6 76.3(3) . .
O7 W2 O2 82.8(3) . .
O7 W2 O6 77.1(3) . .
O15 W2 O2 156.6(3) . .
O15 W2 O9 90.9(3) . .
O15 W2 O7 92.4(3) . .
O15 W2 O6 83.5(3) . .
O8 W2 O2 99.8(3) . .
O8 W2 O9 104.1(3) . .
O8 W2 O7 101.4(3) . .
O8 W2 O15 103.6(4) . .
O8 W2 O6 172.9(3) . .
O25 W6 O32 84.7(3) . .
O25 W6 O23 155.3(3) . .
O25 W6 O31 78.4(3) . .
O32 W6 O31 73.6(3) . .
O24 W6 O25 101.6(3) . .
O24 W6 O32 96.7(4) . .
O24 W6 O19 104.4(4) . .
O24 W6 O23 101.0(3) . .
O24 W6 O31 170.3(4) . .
O19 W6 O25 92.2(3) . .
O19 W6 O32 158.9(3) . .
O19 W6 O23 91.8(3) . .
O19 W6 O31 85.3(3) . .
O23 W6 O32 82.8(3) . .
O23 W6 O31 77.7(3) . .
O13 W5 O5 83.5(3) . .
O13 W5 O6 77.9(3) . .
O7 W5 O13 155.7(3) . .
O7 W5 O5 84.6(3) . .
O7 W5 O6 78.5(3) . .
O5 W5 O6 74.0(3) . .
O18 W5 O13 91.7(3) . .
O18 W5 O7 91.4(3) . .
O18 W5 O5 158.2(3) . .
O18 W5 O6 84.2(3) . .
O14 W5 O13 100.6(3) . .
O14 W5 O7 101.9(3) . .
O14 W5 O5 97.4(3) . .
O14 W5 O6 171.3(3) . .
O14 W5 O18 104.4(4) . .
O13 W4 O4 83.9(3) . .
O13 W4 O6 78.7(3) . .
O11 W4 O13 155.8(3) . .
O11 W4 O4 83.5(3) . .
O11 W4 O6 78.0(3) . .
O12 W4 O13 101.2(3) . .
O12 W4 O11 101.2(3) . .
O12 W4 O4 99.4(4) . .
O12 W4 O6 173.7(3) . .
O12 W4 O17 103.6(4) . .
O4 W4 O6 74.2(3) . .
O17 W4 O13 91.6(3) . .
O17 W4 O11 92.0(3) . .
O17 W4 O4 157.0(3) . .
O17 W4 O6 82.8(3) . .
O3 W3 O6 73.9(3) . .
O9 W3 O3 83.0(3) . .
O9 W3 O6 77.2(3) . .
O11 W3 O3 83.6(3) . .
O11 W3 O9 154.0(3) . .
O11 W3 O6 77.7(3) . .
O16 W3 O3 158.7(3) . .
O16 W3 O9 91.9(3) . .
O16 W3 O11 92.5(3) . .
O16 W3 O6 84.8(3) . .
O10 W3 O3 96.3(3) . .
O10 W3 O9 101.5(3) . .
O10 W3 O11 102.2(3) . .
O10 W3 O6 170.2(3) . .
O10 W3 O16 105.0(4) . .
O25 W7 O33 83.5(3) . .
O25 W7 O31 76.7(3) . .
O33 W7 O31 73.3(3) . .
O27 W7 O25 154.4(3) . .
O27 W7 O33 83.6(3) . .
O27 W7 O31 78.4(3) . .
O26 W7 O25 101.4(3) . .
O26 W7 O33 97.6(3) . .
O26 W7 O27 102.1(3) . .
O26 W7 O20 105.1(4) . .
O26 W7 O31 170.8(3) . .
O20 W7 O25 90.6(3) . .
O20 W7 O33 157.3(3) . .
O20 W7 O27 92.9(3) . .
O20 W7 O31 84.0(3) . .
O2 W1 O5 87.9(3) . .
O2 W1 O4 154.1(3) . .
O2 W1 O6 77.7(3) . .
O3 W1 O2 88.6(3) . .
O3 W1 O5 154.4(3) . .
O3 W1 O4 87.0(3) . .
O3 W1 O6 77.7(3) . .
O5 W1 O4 85.1(3) . .
O5 W1 O6 76.8(3) . .
O4 W1 O6 76.4(3) . .
O1 W1 O2 104.5(4) . .
O1 W1 O3 103.9(3) . .
O1 W1 O5 101.5(3) . .
O1 W1 O4 101.4(3) . .
O1 W1 O6 177.2(3) . .
O34 W10 O35 87.1(3) . .
O34 W10 O32 154.7(3) . .
O34 W10 O33 87.7(3) . .
O34 W10 O31 77.6(3) . .
O35 W10 O31 77.1(3) . .
O32 W10 O35 86.7(3) . .
O32 W10 O31 77.1(3) . .
O33 W10 O35 154.9(3) . .
O33 W10 O32 87.6(3) . .
O33 W10 O31 77.8(3) . .
O36 W10 O34 103.8(3) . .
O36 W10 O35 102.5(3) . .
O36 W10 O32 101.5(3) . .
O36 W10 O33 102.6(3) . .
O36 W10 O31 178.6(3) . .
O22 Er1 O19 73.9(3) . .
O22 Er1 O18 73.9(3) . .
O22 Er1 O21 73.4(3) . .
O22 Er1 O20 115.7(3) . .
O15 Er1 O22 139.7(3) . .
O15 Er1 O19 74.5(3) . .
O15 Er1 O16 75.7(3) . .
O15 Er1 O18 74.8(3) . .
O15 Er1 O21 144.6(3) . .
O15 Er1 O17 117.7(3) . .
O15 Er1 O20 78.1(3) . .
O19 Er1 O18 76.5(3) . .
O19 Er1 O21 116.2(3) . .
O19 Er1 O20 73.8(3) . .
O16 Er1 O22 142.7(3) . .
O16 Er1 O19 141.3(2) . .
O16 Er1 O18 118.2(3) . .
O16 Er1 O21 77.3(3) . .
O16 Er1 O20 76.4(3) . .
O18 Er1 O21 139.2(2) . .
O18 Er1 O20 144.1(3) . .
O17 Er1 O22 77.1(3) . .
O17 Er1 O19 143.4(2) . .
O17 Er1 O16 73.4(3) . .
O17 Er1 O18 74.4(2) . .
O17 Er1 O21 75.1(2) . .
O17 Er1 O20 140.3(2) . .
O20 Er1 O21 73.6(2) . .
Na5 Na6 Na7 167.03(17) . .
O56 Na6 Na5 90.6(2) . .
O56 Na6 Na7 79.8(2) . .
O56 Na6 O59 78.2(3) . .
O55 Na6 Na5 42.5(2) . .
O55 Na6 Na7 146.1(3) . .
O55 Na6 O56 93.7(3) . .
O55 Na6 O54 86.0(3) . .
O55 Na6 O57 85.8(3) . .
O55 Na6 O58 105.2(3) . .
O55 Na6 O59 165.7(3) . .
O54 Na6 Na5 44.8(2) . .
O54 Na6 Na7 127.8(2) . .
O54 Na6 O56 99.3(3) . .
O54 Na6 O59 83.7(3) . .
O57 Na6 Na5 95.0(3) . .
O57 Na6 Na7 95.6(3) . .
O57 Na6 O56 171.0(3) . .
O57 Na6 O54 89.6(3) . .
O57 Na6 O59 104.0(3) . .
O58 Na6 Na5 146.7(3) . .
O58 Na6 Na7 41.2(2) . .
O58 Na6 O56 82.8(3) . .
O58 Na6 O54 168.5(3) . .
O58 Na6 O57 88.7(3) . .
O58 Na6 O59 85.6(3) . .
O59 Na6 Na5 125.0(2) . .
O59 Na6 Na7 44.6(2) . .
O51 Na4 Na3 124.0(3) . .
O51 Na4 O49 163.6(4) . .
O51 Na4 O52 92.5(3) . .
O51 Na4 O48 85.1(3) . .
O51 Na4 O50 88.1(3) . .
O51 Na4 O10 77.5(3) . .
O49 Na4 Na3 40.6(2) . .
O49 Na4 O52 102.4(3) . .
O49 Na4 O48 78.5(3) . .
O49 Na4 O50 97.6(3) . .
O49 Na4 O10 98.0(3) . .
O52 Na4 Na3 125.1(2) . .
O52 Na4 O48 153.2(4) . .
O52 Na4 O50 93.9(3) . .
O52 Na4 O10 80.5(3) . .
O48 Na4 Na3 42.1(2) . .
O48 Na4 O50 112.7(3) . .
O48 Na4 O10 72.9(3) . .
O50 Na4 Na3 123.2(3) . .
O50 Na4 O10 164.2(3) . .
O10 Na4 Na3 71.3(2) . .
Na1 Na2 Na3 155.59(17) . .
O46 Na2 Na1 124.9(2) . .
O46 Na2 Na3 40.6(2) . .
O46 Na2 O40 97.4(3) . .
O46 Na2 O43 81.7(3) . .
O40 Na2 Na1 42.6(2) . .
O40 Na2 Na3 137.4(3) . .
O41 Na2 Na1 45.2(2) . .
O41 Na2 Na3 143.3(3) . .
O41 Na2 O46 166.8(3) . .
O41 Na2 O40 79.1(3) . .
O41 Na2 O44 87.4(3) . .
O41 Na2 O43 102.3(3) . .
O44 Na2 Na1 107.7(3) . .
O44 Na2 Na3 96.3(3) . .
O44 Na2 O46 105.2(3) . .
O44 Na2 O40 87.6(3) . .
O44 Na2 O43 90.4(3) . .
O43 Na2 Na1 139.6(3) . .
O43 Na2 Na3 41.4(2) . .
O43 Na2 O40 177.6(3) . .
O42 Na2 Na1 74.3(3) . .
O42 Na2 Na3 83.8(3) . .
O42 Na2 O46 85.5(4) . .
O42 Na2 O40 103.3(4) . .
O42 Na2 O41 83.0(4) . .
O42 Na2 O44 163.8(4) . .
O42 Na2 O43 78.9(4) . .
O40 Na1 Na2 43.6(2) . .
O40 Na1 O28 82.1(3) . .
O40 Na1 O41 77.1(3) . .
O40 Na1 O39 158.1(3) . .
O40 Na1 O37 90.4(3) . .
O40 Na1 O38 109.2(3) . .
O28 Na1 Na2 92.4(2) . .
O28 Na1 O41 70.8(3) . .
O28 Na1 O38 87.9(3) . .
O41 Na1 Na2 41.9(2) . .
O39 Na1 Na2 115.1(3) . .
O39 Na1 O28 96.1(3) . .
O39 Na1 O41 81.8(3) . .
O39 Na1 O37 95.7(3) . .
O39 Na1 O38 92.4(3) . .
O37 Na1 Na2 91.2(3) . .
O37 Na1 O28 164.8(3) . .
O37 Na1 O41 120.5(3) . .
O37 Na1 O38 82.1(3) . .
O38 Na1 Na2 152.3(3) . .
O38 Na1 O41 157.0(4) . .
O12 Na8 Na7 83.1(2) 2_666 .
O68 Na8 Na7 145.7(3) . .
O68 Na8 O12 86.3(3) . 2_666
O68 Na8 O66 82.4(3) . .
O65 Na8 Na7 43.9(2) . .
O65 Na8 O12 93.0(3) . 2_666
O65 Na8 O68 104.6(3) . .
O65 Na8 O67 167.1(4) . .
O65 Na8 O66 85.2(3) . .
O64 Na8 Na7 42.2(3) . .
O64 Na8 O12 92.4(3) . 2_666
O64 Na8 O68 171.4(4) . .
O64 Na8 O65 84.0(3) . .
O64 Na8 O67 88.8(3) . .
O64 Na8 O66 99.4(3) . .
O67 Na8 Na7 125.9(3) . .
O67 Na8 O12 76.5(3) . 2_666
O67 Na8 O68 82.6(3) . .
O67 Na8 O66 106.6(3) . .
O66 Na8 Na7 103.6(3) . .
O66 Na8 O12 167.8(3) . 2_666
Na7 Na9 Na9 133.2(2) . 2_566
O63 Na9 Na9 130.2(3) . 2_566
O63 Na9 Na7 87.5(2) . .
O63 Na9 O62 87.7(3) . 2_566
O63 Na9 O60 96.0(3) . .
O62 Na9 Na9 43.5(2) 2_566 2_566
O62 Na9 Na9 44.8(2) . 2_566
O62 Na9 Na7 103.0(3) . .
O62 Na9 Na7 138.7(3) 2_566 .
O62 Na9 O63 167.8(4) . .
O62 Na9 O62 88.4(3) . 2_566
O62 Na9 O60 95.6(3) . .
O62 Na9 O61 95.3(3) . .
O60 Na9 Na9 94.8(3) . 2_566
O60 Na9 Na7 48.6(2) . .
O60 Na9 O62 91.3(3) . 2_566
O61 Na9 Na9 139.6(3) . 2_566
O61 Na9 Na7 47.3(2) . .
O61 Na9 O63 87.2(3) . .
O61 Na9 O62 171.9(3) . 2_566
O61 Na9 O60 95.5(3) . .
Na2 Na3 Na4 107.76(15) . .
O46 Na3 Na4 80.6(2) . .
O46 Na3 Na2 41.0(2) . .
O46 Na3 O49 87.3(3) . .
O46 Na3 O45 99.0(3) . .
O46 Na3 O48 99.2(3) . .
O46 Na3 O43 82.1(3) . .
O49 Na3 Na4 39.8(2) . .
O49 Na3 Na2 127.7(2) . .
O49 Na3 O45 90.6(3) . .
O49 Na3 O48 76.4(3) . .
O45 Na3 Na4 130.3(3) . .
O45 Na3 Na2 102.6(3) . .
O45 Na3 O48 157.0(4) . .
O47 Na3 Na4 103.0(3) . .
O47 Na3 Na2 130.5(3) . .
O47 Na3 O46 171.2(4) . .
O47 Na3 O49 100.6(3) . .
O47 Na3 O45 84.8(3) . .
O47 Na3 O48 79.2(3) . .
O47 Na3 O43 89.8(3) . .
O48 Na3 Na4 40.6(2) . .
O48 Na3 Na2 100.4(3) . .
O43 Na3 Na4 134.6(3) . .
O43 Na3 Na2 41.4(2) . .
O43 Na3 O49 169.0(3) . .
O43 Na3 O45 93.7(3) . .
O43 Na3 O48 102.6(3) . .
Na6 Na5 Na5 124.0(2) . 2_567
O8 Na5 Na6 125.9(2) 2_667 .
O8 Na5 Na5 99.9(3) 2_667 2_567
O8 Na5 O54 169.6(3) 2_667 .
O55 Na5 Na6 41.6(2) . .
O55 Na5 Na5 133.0(3) . 2_567
O55 Na5 O8 86.1(3) . 2_667
O55 Na5 O53 91.7(3) . 2_567
O55 Na5 O53 174.9(4) . .
O55 Na5 O54 84.1(3) . .
O55 Na5 O52 99.6(3) . .
O53 Na5 Na6 137.9(3) . .
O53 Na5 Na6 95.6(3) 2_567 .
O53 Na5 Na5 41.4(2) 2_567 2_567
O53 Na5 Na5 41.9(2) . 2_567
O53 Na5 O8 95.5(3) . 2_667
O53 Na5 O8 99.3(3) 2_567 2_667
O53 Na5 O53 83.3(3) . 2_567
O53 Na5 O54 84.8(3) 2_567 .
O53 Na5 O54 94.5(3) . .
O53 Na5 O52 85.4(3) . .
O53 Na5 O52 168.6(3) 2_567 .
O54 Na5 Na6 43.8(2) . .
O54 Na5 Na5 89.5(3) . 2_567
O52 Na5 Na6 91.6(2) . .
O52 Na5 Na5 127.3(3) . 2_567
O52 Na5 O8 83.5(3) . 2_667
O52 Na5 O54 94.4(3) . .
Na6 Na7 Na8 141.63(17) . .
Na9 Na7 Na6 121.65(18) . .
Na9 Na7 Na8 96.71(15) . .
O60 Na7 Na6 129.9(3) . .
O60 Na7 Na8 76.3(2) . .
O60 Na7 Na9 46.4(2) . .
O60 Na7 O65 91.5(3) . .
O60 Na7 O64 82.2(3) . .
O60 Na7 O59 85.9(3) . .
O65 Na7 Na6 138.2(3) . .
O65 Na7 Na8 40.8(2) . .
O65 Na7 Na9 80.5(2) . .
O64 Na7 Na6 108.5(2) . .
O64 Na7 Na8 40.1(2) . .
O64 Na7 Na9 123.3(3) . .
O64 Na7 O65 78.9(3) . .
O64 Na7 O59 117.8(3) . .
O58 Na7 Na6 41.8(2) . .
O58 Na7 Na8 104.0(3) . .
O58 Na7 Na9 148.5(3) . .
O58 Na7 O60 162.5(4) . .
O58 Na7 O65 100.0(3) . .
O58 Na7 O64 87.1(3) . .
O58 Na7 O59 86.9(3) . .
O58 Na7 O61 102.6(3) . .
O59 Na7 Na6 45.2(2) . .
O59 Na7 Na8 152.8(3) . .
O59 Na7 Na9 85.2(2) . .
O59 Na7 O65 162.4(3) . .
O61 Na7 Na6 90.3(2) . .
O61 Na7 Na8 119.4(2) . .
O61 Na7 Na9 46.0(2) . .
O61 Na7 O60 92.0(3) . .
O61 Na7 O65 81.6(3) . .
O61 Na7 O64 159.5(3) . .
O61 Na7 O59 81.1(3) . .
W1 O2 W2 116.8(4) . .
W10 O34 W8 116.4(4) . .
W6 O25 W7 114.0(3) . .
W9 O29 W8 113.6(3) . .
W10 O35 W9 114.8(4) . .
W10 O32 W6 114.5(4) . .
W1 O3 W3 115.1(4) . .
W2 O9 W3 115.4(3) . .
W4 O13 W5 112.2(3) . .
W5 O7 W2 114.2(3) . .
W4 O11 W3 113.6(4) . .
Na3 O46 Na2 98.4(3) . .
W1 O5 W5 115.8(3) . .
W10 O33 W7 115.2(4) . .
W9 O22 Er1 132.4(4) . .
W8 O27 W7 113.0(3) . .
W2 O15 Er1 130.9(4) . .
Na4 O49 Na3 99.6(3) . .
Na9 O62 Na9 91.6(3) . 2_566
W4 O12 Na8 133.9(4) . 2_666
W1 O4 W4 114.8(4) . .
Na1 O40 Na2 93.7(3) . .
W6 O19 Er1 130.6(4) . .
W8 O28 Na1 144.3(4) . .
W5 O6 W2 89.2(2) . .
W4 O6 W2 173.1(3) . .
W4 O6 W5 90.4(2) . .
W4 O6 W3 89.5(2) . .
W3 O6 W2 90.1(2) . .
W3 O6 W5 173.3(4) . .
W1 O6 W2 92.3(2) . .
W1 O6 W5 93.4(2) . .
W1 O6 W4 94.6(3) . .
W1 O6 W3 93.3(3) . .
W2 O8 Na5 155.1(4) . 2_667
W3 O16 Er1 129.5(4) . .
W5 O18 Er1 130.0(4) . .
W8 O21 Er1 131.7(4) . .
Na6 O55 Na5 96.0(3) . .
Na5 O53 Na5 96.7(3) . 2_567
Na6 O54 Na5 91.4(3) . .
Na9 O60 Na7 85.0(3) . .
Na4 O52 Na5 131.2(4) . .
Na8 O65 Na7 95.4(3) . .
Na2 O41 Na1 92.9(3) . .
Na4 O48 Na3 97.3(3) . .
Na8 O64 Na7 97.7(3) . .
Na2 O43 Na3 97.1(3) . .
W4 O17 Er1 132.0(4) . .
Na7 O58 Na6 97.0(3) . .
Na7 O59 Na6 90.2(3) . .
Na9 O61 Na7 86.6(3) . .
W9 O23 W6 113.5(4) . .
W7 O20 Er1 132.1(4) . .
W3 O10 Na4 131.5(4) . .
W9 O31 W8 90.1(2) . .
W9 O31 W7 171.9(4) . .
W8 O31 W7 88.4(3) . .
W6 O31 W9 90.5(3) . .
W6 O31 W8 172.1(4) . .
W6 O31 W7 89.9(3) . .
W10 O31 W9 94.3(3) . .
W10 O31 W8 93.0(3) . .
W10 O31 W6 94.8(3) . .
W10 O31 W7 93.7(3) . .

loop_
_geom_bond_atom_site_label_1
_geom_bond_atom_site_label_2
_geom_bond_distance
_geom_bond_site_symmetry_2
W9 O29 1.950(7) .
W9 O35 2.026(8) .
W9 O22 1.790(9) .
W9 O30 1.759(7) .
W9 O23 1.953(7) .
W9 O31 2.313(7) .
W8 O34 2.018(8) .
W8 O29 1.964(7) .
W8 O27 1.938(7) .
W8 O28 1.745(8) .
W8 O21 1.798(8) .
W8 O31 2.317(7) .
W2 O2 2.018(8) .
W2 O9 1.939(7) .
W2 O7 1.953(7) .
W2 O15 1.799(8) .
W2 O6 2.358(7) .
W2 O8 1.712(8) .
W6 O25 1.931(7) .
W6 O32 2.044(7) .
W6 O24 1.729(8) .
W6 O19 1.797(8) .
W6 O23 1.955(7) .
W6 O31 2.288(7) .
W5 O13 1.988(8) .
W5 O7 1.947(7) .
W5 O5 2.005(8) .
W5 O6 2.306(7) .
W5 O18 1.792(7) .
W5 O14 1.754(8) .
W4 O13 1.951(7) .
W4 O11 1.930(7) .
W4 O12 1.733(8) .
W4 O4 2.020(8) .
W4 O6 2.302(7) .
W4 O17 1.786(7) .
W3 O3 2.040(7) .
W3 O9 1.965(7) .
W3 O11 1.944(7) .
W3 O6 2.304(7) .
W3 O16 1.790(8) .
W3 O10 1.733(8) .
W7 O25 1.961(7) .
W7 O33 2.039(8) .
W7 O27 1.949(7) .
W7 O26 1.736(7) .
W7 O20 1.787(8) .
W7 O31 2.331(8) .
W1 O2 1.892(8) .
W1 O3 1.891(7) .
W1 O5 1.917(7) .
W1 O4 1.956(8) .
W1 O6 2.258(7) .
W1 O1 1.743(8) .
W10 O34 1.871(8) .
W10 O35 1.935(7) .
W10 O32 1.918(7) .
W10 O33 1.910(7) .
W10 O36 1.763(8) .
W10 O31 2.240(8) .
Er1 O22 2.362(8) .
Er1 O15 2.337(7) .
Er1 O19 2.363(8) .
Er1 O16 2.353(7) .
Er1 O18 2.368(7) .
Er1 O21 2.371(7) .
Er1 O17 2.349(7) .
Er1 O20 2.370(7) .
Na6 Na5 3.511(6) .
Na6 Na7 3.531(6) .
Na6 O56 2.498(9) .
Na6 O55 2.341(9) .
Na6 O54 2.430(9) .
Na6 O57 2.426(10) .
Na6 O58 2.373(9) .
Na6 O59 2.506(9) .
Na4 Na3 3.703(6) .
Na4 O51 2.329(9) .
Na4 O49 2.402(9) .
Na4 O52 2.428(9) .
Na4 O48 2.432(10) .
Na4 O50 2.434(10) .
Na4 O10 2.694(10) .
Na2 Na1 3.534(6) .
Na2 Na3 3.657(6) .
Na2 O46 2.424(9) .
Na2 O40 2.445(9) .
Na2 O41 2.362(10) .
Na2 O44 2.376(9) .
Na2 O43 2.439(9) .
Na2 O42 2.331(10) .
Na1 O40 2.399(9) .
Na1 O28 2.454(9) .
Na1 O41 2.512(9) .
Na1 O39 2.427(10) .
Na1 O37 2.428(10) .
Na1 O38 2.456(9) .
Na8 Na7 3.616(6) .
Na8 O12 2.688(9) 2_666
Na8 O68 2.405(8) .
Na8 O65 2.371(10) .
Na8 O64 2.349(9) .
Na8 O67 2.382(10) .
Na8 O66 2.441(10) .
Na9 Na9 3.312(9) 2_566
Na9 Na7 3.198(6) .
Na9 O63 2.321(9) .
Na9 O62 2.283(8) .
Na9 O62 2.336(9) 2_566
Na9 O60 2.324(10) .
Na9 O61 2.306(9) .
Na3 O46 2.408(8) .
Na3 O49 2.446(10) .
Na3 O45 2.470(10) .
Na3 O47 2.255(9) .
Na3 O48 2.500(10) .
Na3 O43 2.439(10) .
Na5 Na5 3.584(9) 2_567
Na5 O8 2.451(9) 2_667
Na5 O55 2.384(9) .
Na5 O53 2.386(9) .
Na5 O53 2.410(10) 2_567
Na5 O54 2.474(9) .
Na5 O52 2.431(9) .
Na7 O60 2.407(9) .
Na7 O65 2.518(9) .
Na7 O64 2.451(11) .
Na7 O58 2.342(9) .
Na7 O59 2.479(9) .
Na7 O61 2.356(9) .
O62 Na9 2.336(9) 2_566
O12 Na8 2.688(9) 2_666
O8 Na5 2.451(9) 2_667
O53 Na5 2.410(10) 2_567

loop_
_geom_torsion_atom_site_label_1
_geom_torsion_atom_site_label_2
_geom_torsion_atom_site_label_3
_geom_torsion_atom_site_label_4
_geom_torsion
_geom_torsion_site_symmetry_4
O2 W2 O15 Er1 1.2(11) .
O2 W2 O8 Na5 -118.1(10) 2_667
O2 W1 O3 W3 -77.1(4) .
O34 W8 O28 Na1 173.9(7) .
O34 W8 O21 Er1 -3.2(11) .
O25 W6 O19 Er1 -77.2(5) .
O25 W7 O20 Er1 78.0(5) .
O29 W9 O22 Er1 77.6(5) .
O29 W8 O28 Na1 -101.6(7) .
O29 W8 O21 Er1 -78.3(5) .
O35 W9 O22 Er1 1.1(12) .
O35 W10 O34 W8 -78.5(4) .
O32 W6 O19 Er1 3.8(12) .
O32 W10 O34 W8 -2.5(10) .
O3 W3 O16 Er1 -0.1(11) .
O3 W3 O10 Na4 -33.8(5) .
O3 W1 O2 W2 77.0(4) .
O9 W2 O15 Er1 76.8(5) .
O9 W2 O8 Na5 156.2(10) 2_667
O9 W3 O16 Er1 -75.6(5) .
O9 W3 O10 Na4 50.4(6) .
O13 W5 O18 Er1 -78.0(5) .
O13 W4 O12 Na8 165.8(5) 2_666
O13 W4 O17 Er1 78.3(5) .
O7 W2 O15 Er1 -76.1(5) .
O7 W2 O8 Na5 -33.6(11) 2_667
O7 W5 O18 Er1 78.0(5) .
O11 W4 O12 Na8 -23.4(6) 2_666
O11 W4 O17 Er1 -77.7(5) .
O11 W3 O16 Er1 78.8(5) .
O11 W3 O10 Na4 -118.6(5) .
O5 W5 O18 Er1 -1.1(12) .
O5 W1 O2 W2 -77.6(4) .
O5 W1 O3 W3 5.2(9) .
O33 W7 O20 Er1 3.6(12) .
O33 W10 O34 W8 77.0(4) .
O27 W8 O28 Na1 88.0(7) .
O27 W8 O21 Er1 77.6(5) .
O27 W7 O20 Er1 -76.7(5) .
O15 W2 O8 Na5 61.7(11) 2_667
O12 W4 O17 Er1 -179.8(4) .
O4 W4 O12 Na8 -108.6(6) 2_666
O4 W4 O17 Er1 0.4(11) .
O4 W1 O2 W2 -3.3(9) .
O4 W1 O3 W3 77.3(4) .
O24 W6 O19 Er1 -179.8(5) .
O28 W8 O21 Er1 -178.4(5) .
O6 W2 O15 Er1 0.7(4) .
O6 W5 O18 Er1 -0.3(4) .
O6 W4 O17 Er1 -0.1(4) .
O6 W3 O16 Er1 1.4(4) .
O6 W1 O2 W2 -0.7(3) .
O6 W1 O3 W3 0.6(3) .
O8 W2 O15 Er1 -178.4(5) .
O16 W3 O10 Na4 145.5(5) .
O21 W8 O28 Na1 -8.0(8) .
O14 W5 O18 Er1 -179.3(4) .
O30 W9 O22 Er1 -179.0(5) .
O26 W7 O20 Er1 180.0(5) .
O36 W10 O34 W8 179.4(4) .
O17 W4 O12 Na8 71.5(6) 2_666
O23 W9 O22 Er1 -76.8(5) .
O23 W6 O19 Er1 78.4(5) .
O10 W3 O16 Er1 -177.9(4) .
O31 W9 O22 Er1 0.0(5) .
O31 W8 O21 Er1 -1.0(5) .
O31 W6 O19 Er1 0.9(4) .
O31 W7 O20 Er1 1.4(5) .
O31 W10 O34 W8 -1.0(4) .
O1 W1 O2 W2 -178.9(4) .
O1 W1 O3 W3 178.3(4) .
